data_4067233
loop_
_publ_author_name
'Ghattas, Wadih'
'M\"uller-Bunz, Helge'
'Albrecht, Martin'

_publ_section_title
;
 [Ru(bpy)3]2+Analogues Containing an N-Heterocyclic Carbene Ligand
;
_journal_issue 24
_journal_name_full Organometallics
_journal_page_first 6782
_journal_paper_doi 10.1021/om100925j
_journal_volume 29
_journal_year 2010
_chemical_formula_sum 'C36 H38 F12 N8 O P2 Ru'
_chemical_formula_weight 989.75
_chemical_name_systematic
; 
 ? 
;
_space_group_IT_number 14
_symmetry_cell_setting monoclinic
_symmetry_space_group_name_Hall '-P 2ybc'
_symmetry_space_group_name_H-M 'P 1 21/c 1'
_atom_sites_solution_hydrogens geom
_atom_sites_solution_primary direct
_atom_sites_solution_secondary difmap
_audit_creation_method SHELXL-97
_cell_angle_alpha 90.00
_cell_angle_beta 93.954(7)
_cell_angle_gamma 90.00
_cell_formula_units_Z 4
_cell_length_a 14.6848(13)
_cell_length_b 13.1450(9)
_cell_length_c 20.0896(16)
_cell_measurement_reflns_used 16412
_cell_measurement_temperature 173(2)
_cell_measurement_theta_max 26.11
_cell_measurement_theta_min 1.39
_cell_volume 3868.7(5)
_computing_cell_refinement 'X-Area V1.35'
_computing_data_collection 'X-Area V1.35 (Stoe & Cie, 2006)'
_computing_data_reduction 'X-RED32 V1.31 (Stoe & Cie, 2006)'
_computing_molecular_graphics 'PLATON  (Spek, 2009)'
_computing_publication_material SHELXL-97
_computing_structure_refinement 'SHELXL-97 (Sheldrick, 1997)'
_computing_structure_solution 'SHELXS-97 (Sheldrick, 1990)'
_diffrn_ambient_temperature 173(2)
_diffrn_measured_fraction_theta_full 0.990
_diffrn_measured_fraction_theta_max 0.990
_diffrn_measurement_device_type 'STOE IPDS-2'
_diffrn_measurement_method 'phi + omega scans'
_diffrn_radiation_monochromator graphite
_diffrn_radiation_source 'fine-focus sealed tube'
_diffrn_radiation_type MoK\a
_diffrn_radiation_wavelength 0.71073
_diffrn_reflns_av_R_equivalents 0.0580
_diffrn_reflns_av_sigmaI/netI 0.0931
_diffrn_reflns_limit_h_max 17
_diffrn_reflns_limit_h_min -17
_diffrn_reflns_limit_k_max 16
_diffrn_reflns_limit_k_min -15
_diffrn_reflns_limit_l_max 22
_diffrn_reflns_limit_l_min -24
_diffrn_reflns_number 37888
_diffrn_reflns_theta_full 25.71
_diffrn_reflns_theta_max 25.71
_diffrn_reflns_theta_min 1.39
_diffrn_standards_decay_% 0
_diffrn_standards_number 0
_exptl_absorpt_coefficient_mu 0.590
_exptl_absorpt_correction_T_max 0.821
_exptl_absorpt_correction_T_min 0.813
_exptl_absorpt_correction_type multi-scan
_exptl_absorpt_process_details 'MULscanABS in PLATON; Spek, 2003'
_exptl_crystal_colour red
_exptl_crystal_density_diffrn 1.699
_exptl_crystal_density_meas ?
_exptl_crystal_density_method 'not measured'
_exptl_crystal_description rod
_exptl_crystal_F_000 2000
_exptl_crystal_size_max 0.44
_exptl_crystal_size_mid 0.33
_exptl_crystal_size_min 0.20
_refine_diff_density_max 0.332
_refine_diff_density_min -0.458
_refine_diff_density_rms 0.059
_refine_ls_extinction_method none
_refine_ls_goodness_of_fit_ref 0.731
_refine_ls_hydrogen_treatment mixed
_refine_ls_matrix_type full
_refine_ls_number_parameters 607
_refine_ls_number_reflns 7292
_refine_ls_number_restraints 0
_refine_ls_restrained_S_all 0.731
_refine_ls_R_factor_all 0.0606
_refine_ls_R_factor_gt 0.0298
_refine_ls_shift/su_max 0.001
_refine_ls_shift/su_mean 0.000
_refine_ls_structure_factor_coef Fsqd
_refine_ls_weighting_details 'calc w=1/[\s^2^(Fo^2^)+(0.0200P)^2^+0.0000P] where P=(Fo^2^+2Fc^2^)/3'
_refine_ls_weighting_scheme calc
_refine_ls_wR_factor_gt 0.0494
_refine_ls_wR_factor_ref 0.0522
_reflns_number_gt 4462
_reflns_number_total 7292
_reflns_threshold_expression >2sigma(I)
_cod_data_source_file om100925j_si_002.cif
_cod_data_source_block complex5
_cod_depositor_comments
;
The following automatic conversions were performed:

'_symmetry_cell_setting' value 'Monoclinic' changed to 'monoclinic'
according to /home/saulius/struct/CIF-dictionaries/cif_core.dic
dictionary named 'cif_core.dic' version 2.4.1 from 2010-06-29.

Automatic conversion script
Id: cif_fix_values 1715 2011-07-08 13:25:40Z adriana 

The following automatic conversions were performed:

'_exptl_crystal_density_meas' value 'none' was changed to '?' - the
value is perceived as not measured.

Automatic conversion script
Id: cif_fix_values 3008 2015-01-20 13:52:24Z robertas 
;
_cod_original_sg_symbol_H-M 'P 21/c'
_cod_database_code 4067233

loop_
_symmetry_equiv_pos_as_xyz
'x, y, z'
'-x, y+1/2, -z+1/2'
'-x, -y, -z'
'x, -y-1/2, z-1/2'

loop_
_atom_site_label
_atom_site_type_symbol
_atom_site_fract_x
_atom_site_fract_y
_atom_site_fract_z
_atom_site_U_iso_or_equiv
_atom_site_adp_type
_atom_site_occupancy
_atom_site_symmetry_multiplicity
_atom_site_calc_flag
_atom_site_refinement_flags
C1 C 0.22917(17) 0.7733(2) 0.11611(13) 0.0246(6) Uani 1 1 d .
C2 C 0.1601(2) 0.8495(2) 0.20080(15) 0.0351(8) Uani 1 1 d .
H2 H 0.1233 0.8952 0.2239 0.053 Uiso 1 1 calc R
C3 C 0.2105(2) 0.7742(3) 0.22761(13) 0.0322(7) Uani 1 1 d .
H3 H 0.2167 0.7560 0.2735 0.048 Uiso 1 1 calc R
C4 C 0.3101(2) 0.6378(2) 0.18636(14) 0.0278(7) Uani 1 1 d .
H4A H 0.3012 0.6087 0.2309 0.042 Uiso 1 1 calc R
H4B H 0.3749 0.6583 0.1855 0.042 Uiso 1 1 calc R
C5 C 0.28917(19) 0.5590(2) 0.13450(14) 0.0258(7) Uani 1 1 d .
C6 C 0.24824(19) 0.4850(2) 0.04147(14) 0.0235(7) Uani 1 1 d .
C7 C 0.2136(2) 0.4586(2) -0.02360(16) 0.0290(7) Uani 1 1 d .
H7 H 0.2011 0.5091 -0.0568 0.043 Uiso 1 1 calc R
C8 C 0.1985(2) 0.3561(2) -0.03738(16) 0.0328(8) Uani 1 1 d .
H8 H 0.1754 0.3362 -0.0808 0.049 Uiso 1 1 calc R
C9 C 0.2170(2) 0.2814(3) 0.01174(15) 0.0364(7) Uani 1 1 d .
H9 H 0.2071 0.2119 0.0004 0.055 Uiso 1 1 calc R
C10 C 0.2486(2) 0.3054(2) 0.07528(16) 0.0334(8) Uani 1 1 d .
H10 H 0.2611 0.2546 0.1083 0.050 Uiso 1 1 calc R
C11 C 0.2616(2) 0.4086(2) 0.08908(15) 0.0277(7) Uani 1 1 d .
C12 C 0.3043(2) 0.4089(2) 0.21322(15) 0.0456(9) Uani 1 1 d .
H12A H 0.2994 0.3349 0.2078 0.068 Uiso 1 1 calc R
H12B H 0.2583 0.4324 0.2428 0.068 Uiso 1 1 calc R
H12C H 0.3653 0.4263 0.2327 0.068 Uiso 1 1 calc R
C13 C 0.1214(2) 0.9181(2) 0.08563(15) 0.0306(7) Uani 1 1 d .
H13 H 0.1387 0.9007 0.0397 0.046 Uiso 1 1 calc R
C14 C 0.1498(2) 1.0275(2) 0.09992(17) 0.0441(9) Uani 1 1 d .
H14A H 0.2156 1.0347 0.0956 0.066 Uiso 1 1 calc R
H14B H 0.1356 1.0456 0.1454 0.066 Uiso 1 1 calc R
H14C H 0.1165 1.0728 0.0680 0.066 Uiso 1 1 calc R
C15 C 0.0189(2) 0.9017(3) 0.08766(17) 0.0425(9) Uani 1 1 d .
H15A H 0.0006 0.9155 0.1328 0.064 Uiso 1 1 calc R
H15B H 0.0038 0.8312 0.0755 0.064 Uiso 1 1 calc R
H15C H -0.0136 0.9480 0.0560 0.064 Uiso 1 1 calc R
C16 C 0.2107(2) 0.8742(2) -0.06804(14) 0.0246(7) Uani 1 1 d .
C17 C 0.13907(19) 0.7970(2) -0.06937(13) 0.0230(7) Uani 1 1 d .
C18 C 0.0820(2) 0.6606(2) -0.01086(15) 0.0269(7) Uani 1 1 d .
H18 H 0.0884 0.6135 0.0250 0.040 Uiso 1 1 calc R
C19 C 0.0022(2) 0.6596(2) -0.05155(16) 0.0316(8) Uani 1 1 d .
H19 H -0.0453 0.6130 -0.0438 0.047 Uiso 1 1 calc R
C20 C -0.0069(2) 0.7279(3) -0.10376(15) 0.0376(7) Uani 1 1 d .
H20 H -0.0599 0.7268 -0.1337 0.056 Uiso 1 1 calc R
C21 C 0.0612(2) 0.7977(2) -0.11232(14) 0.0315(8) Uani 1 1 d .
H21 H 0.0548 0.8460 -0.1475 0.047 Uiso 1 1 calc R
C22 C 0.2069(2) 0.9607(2) -0.10815(14) 0.0306(7) Uani 1 1 d .
H22 H 0.1604 0.9672 -0.1432 0.046 Uiso 1 1 calc R
C23 C 0.2704(2) 1.0368(2) -0.09690(16) 0.0345(8) Uani 1 1 d .
H23 H 0.2683 1.0961 -0.1240 0.052 Uiso 1 1 calc R
C24 C 0.3368(2) 1.0257(2) -0.04588(16) 0.0338(8) Uani 1 1 d .
H24 H 0.3805 1.0780 -0.0366 0.051 Uiso 1 1 calc R
C25 C 0.3394(2) 0.9380(2) -0.00832(15) 0.0289(7) Uani 1 1 d .
H25 H 0.3862 0.9306 0.0265 0.043 Uiso 1 1 calc R
C26 C 0.47371(19) 0.6809(2) 0.02702(14) 0.0234(7) Uani 1 1 d .
C27 C 0.4343(2) 0.6394(2) -0.03662(14) 0.0239(7) Uani 1 1 d .
C28 C 0.3082(2) 0.6336(2) -0.11182(14) 0.0280(7) Uani 1 1 d .
H28 H 0.2463 0.6508 -0.1233 0.042 Uiso 1 1 calc R
C29 C 0.3561(2) 0.5823(2) -0.15811(15) 0.0337(8) Uani 1 1 d .
H29 H 0.3275 0.5647 -0.2004 0.051 Uiso 1 1 calc R
C30 C 0.4454(2) 0.5571(2) -0.14197(17) 0.0377(8) Uani 1 1 d .
H30 H 0.4793 0.5201 -0.1725 0.057 Uiso 1 1 calc R
C31 C 0.4854(2) 0.5860(2) -0.08094(16) 0.0352(8) Uani 1 1 d .
H31 H 0.5475 0.5697 -0.0691 0.053 Uiso 1 1 calc R
C32 C 0.5655(2) 0.6760(2) 0.04722(16) 0.0337(8) Uani 1 1 d .
H32 H 0.6060 0.6390 0.0213 0.050 Uiso 1 1 calc R
C33 C 0.59855(19) 0.7242(3) 0.10431(14) 0.0350(7) Uani 1 1 d .
H33 H 0.6610 0.7184 0.1195 0.053 Uiso 1 1 calc R
C34 C 0.53942(19) 0.7811(3) 0.13920(14) 0.0322(7) Uani 1 1 d .
H34 H 0.5611 0.8177 0.1779 0.048 Uiso 1 1 calc R
C35 C 0.44839(19) 0.7845(2) 0.11759(13) 0.0272(7) Uani 1 1 d .
H35 H 0.4083 0.8251 0.1416 0.041 Uiso 1 1 calc R
C36 C 0.2232(4) 0.1663(4) 0.2659(3) 0.0788(14) Uani 1 1 d .
H36 H 0.201(3) 0.180(3) 0.207(2) 0.118 Uiso 1 1 d .
H37 H 0.296(3) 0.182(3) 0.272(2) 0.118 Uiso 1 1 d .
H38 H 0.205(3) 0.083(4) 0.288(2) 0.118 Uiso 1 1 d .
F1 F 0.5337(7) 0.0162(6) 0.1937(6) 0.111(3) Uani 0.50 1 d P
F1A F 0.4966(10) 0.0124(8) 0.1319(11) 0.177(7) Uani 0.50 1 d P
F2 F 0.4765(6) 0.0611(12) 0.0965(4) 0.100(4) Uani 0.50 1 d P
F2A F 0.4654(9) 0.1581(13) 0.0899(5) 0.154(5) Uani 0.50 1 d P
F3 F 0.5634(9) 0.1680(10) 0.1568(7) 0.115(6) Uani 0.50 1 d P
F3A F 0.5816(9) 0.1434(10) 0.1620(4) 0.072(3) Uani 0.50 1 d P
F4 F 0.4751(7) 0.1410(10) 0.2408(4) 0.095(4) Uani 0.50 1 d P
F4A F 0.4941(11) 0.0762(16) 0.2335(6) 0.187(8) Uani 0.50 1 d P
F5 F 0.3853(12) 0.0402(11) 0.1761(9) 0.111(5) Uani 0.50 1 d P
F5A F 0.3762(11) 0.0878(10) 0.1627(10) 0.109(5) Uani 0.50 1 d P
F6 F 0.4203(6) 0.1982(7) 0.1434(7) 0.129(4) Uani 0.50 1 d P
F6A F 0.4572(11) 0.2194(8) 0.1898(10) 0.188(6) Uani 0.50 1 d P
F7 F -0.06698(14) 0.50287(17) 0.16231(10) 0.0630(6) Uani 1 1 d .
F8 F 0.12093(14) 0.57485(16) 0.23725(9) 0.0593(6) Uani 1 1 d .
F9 F 0.04631(18) 0.42565(17) 0.22298(13) 0.0839(8) Uani 1 1 d .
F10 F 0.07827(15) 0.5184(2) 0.13442(10) 0.0782(8) Uani 1 1 d .
F11 F -0.02373(17) 0.5579(2) 0.26505(11) 0.0864(9) Uani 1 1 d .
F12 F 0.00584(18) 0.65199(17) 0.17601(13) 0.0899(8) Uani 1 1 d .
N1 N 0.25236(14) 0.72696(19) 0.17583(10) 0.0251(5) Uani 1 1 d .
N2 N 0.17139(16) 0.84900(17) 0.13278(11) 0.0269(6) Uani 1 1 d .
N3 N 0.26833(15) 0.57765(17) 0.07054(11) 0.0217(5) Uani 1 1 d .
N4 N 0.28903(17) 0.45801(17) 0.14814(12) 0.0289(6) Uani 1 1 d .
N5 N 0.27856(16) 0.86262(16) -0.01894(11) 0.0229(6) Uani 1 1 d .
N6 N 0.15092(14) 0.72518(19) -0.01986(10) 0.0220(5) Uani 1 1 d .
N7 N 0.41379(15) 0.73262(18) 0.06361(10) 0.0216(5) Uani 1 1 d .
N8 N 0.34497(16) 0.66044(17) -0.05148(11) 0.0218(6) Uani 1 1 d .
O1 O 0.1891(2) 0.2476(2) 0.30395(14) 0.0767(9) Uani 1 1 d .
H1W H 0.113(3) 0.242(3) 0.297(2) 0.115 Uiso 1 1 d .
P1 P 0.47648(7) 0.11015(7) 0.16473(5) 0.0424(2) Uani 1 1 d .
P2 P 0.02680(6) 0.53940(7) 0.19895(4) 0.0413(2) Uani 1 1 d .
Ru1 Ru 0.277644(16) 0.725229(18) 0.029124(12) 0.01949(6) Uani 1 1 d .

loop_
_atom_site_aniso_label
_atom_site_aniso_U_11
_atom_site_aniso_U_22
_atom_site_aniso_U_33
_atom_site_aniso_U_23
_atom_site_aniso_U_13
_atom_site_aniso_U_12
C1 0.0243(15) 0.0220(14) 0.0272(15) 0.0015(16) -0.0006(12) -0.0016(15)
C2 0.047(2) 0.037(2) 0.0222(18) -0.0062(15) 0.0091(16) 0.0028(16)
C3 0.0423(18) 0.0369(18) 0.0179(14) -0.0072(16) 0.0057(13) -0.0021(18)
C4 0.0341(18) 0.0278(17) 0.0209(16) 0.0026(13) -0.0012(14) -0.0008(14)
C5 0.0232(16) 0.0258(16) 0.0285(18) 0.0020(13) 0.0016(13) -0.0007(13)
C6 0.0226(17) 0.0253(16) 0.0229(17) 0.0046(13) 0.0040(13) 0.0024(13)
C7 0.0249(17) 0.0305(16) 0.0319(17) 0.0031(15) 0.0052(13) 0.0017(15)
C8 0.033(2) 0.0318(17) 0.0344(19) -0.0071(15) 0.0049(15) -0.0005(14)
C9 0.0394(18) 0.0252(16) 0.0457(19) -0.0026(18) 0.0100(15) -0.0018(17)
C10 0.0384(19) 0.0237(18) 0.0388(19) 0.0058(13) 0.0072(15) 0.0038(13)
C11 0.0269(17) 0.0257(17) 0.0309(18) -0.0008(14) 0.0039(14) -0.0012(14)
C12 0.066(3) 0.038(2) 0.0314(19) 0.0124(16) -0.0047(17) 0.0046(18)
C13 0.0333(19) 0.0306(18) 0.0279(17) -0.0009(14) 0.0031(14) 0.0075(14)
C14 0.053(2) 0.0300(19) 0.050(2) 0.0009(16) 0.0078(18) 0.0039(17)
C15 0.034(2) 0.048(2) 0.045(2) -0.0007(18) -0.0024(17) 0.0052(17)
C16 0.0282(17) 0.0256(16) 0.0203(16) 0.0020(13) 0.0033(13) 0.0059(13)
C17 0.0234(16) 0.0240(18) 0.0218(15) 0.0009(12) 0.0017(12) 0.0039(12)
C18 0.0258(18) 0.0238(17) 0.0312(18) -0.0012(14) 0.0037(14) 0.0018(14)
C19 0.0210(17) 0.0326(19) 0.041(2) -0.0046(16) 0.0006(15) -0.0041(14)
C20 0.0268(17) 0.0439(19) 0.0404(19) -0.0060(19) -0.0098(14) 0.0052(19)
C21 0.0332(18) 0.034(2) 0.0266(17) 0.0004(13) -0.0033(14) 0.0057(14)
C22 0.0358(19) 0.0329(18) 0.0230(17) 0.0074(14) 0.0014(14) 0.0073(15)
C23 0.045(2) 0.0267(18) 0.0328(19) 0.0087(15) 0.0078(16) 0.0023(16)
C24 0.039(2) 0.0217(17) 0.041(2) 0.0054(15) 0.0042(16) -0.0044(15)
C25 0.0264(18) 0.0290(17) 0.0310(17) 0.0027(14) -0.0006(14) -0.0007(14)
C26 0.0250(17) 0.0162(14) 0.0290(17) 0.0027(13) 0.0007(14) 0.0005(13)
C27 0.0248(17) 0.0213(16) 0.0258(17) 0.0008(13) 0.0029(13) -0.0027(13)
C28 0.0306(18) 0.0296(17) 0.0238(17) 0.0042(14) 0.0012(14) 0.0010(14)
C29 0.044(2) 0.0318(18) 0.0259(18) -0.0015(14) 0.0077(16) 0.0011(16)
C30 0.034(2) 0.041(2) 0.039(2) -0.0073(16) 0.0103(16) 0.0078(16)
C31 0.0280(19) 0.0368(19) 0.041(2) -0.0044(16) 0.0044(16) 0.0029(15)
C32 0.0256(18) 0.0342(18) 0.041(2) -0.0006(15) -0.0006(15) 0.0016(14)
C33 0.0261(16) 0.0346(16) 0.0431(18) 0.0039(18) -0.0070(14) -0.0013(17)
C34 0.0296(17) 0.0348(17) 0.0310(16) 0.0015(17) -0.0065(13) -0.0073(17)
C35 0.0300(17) 0.0265(17) 0.0251(16) -0.0014(15) 0.0011(13) -0.0001(15)
C36 0.090(4) 0.083(4) 0.064(3) -0.020(3) 0.011(3) -0.022(3)
F1 0.139(7) 0.061(5) 0.125(8) -0.005(5) -0.039(6) 0.056(4)
F1A 0.163(14) 0.056(6) 0.33(2) -0.104(10) 0.118(15) -0.044(7)
F2 0.078(5) 0.189(14) 0.035(4) -0.056(5) 0.003(3) -0.023(8)
F2A 0.193(10) 0.186(9) 0.077(6) 0.065(7) -0.029(6) -0.039(8)
F3 0.073(8) 0.079(6) 0.196(11) 0.054(5) 0.019(6) -0.038(6)
F3A 0.050(4) 0.113(9) 0.050(4) -0.017(4) -0.011(3) -0.013(5)
F4 0.078(4) 0.163(10) 0.045(5) -0.062(7) 0.012(4) -0.025(6)
F4A 0.216(16) 0.251(17) 0.085(10) 0.127(11) -0.057(9) -0.125(14)
F5 0.090(9) 0.132(11) 0.114(9) -0.033(8) 0.027(7) -0.070(9)
F5A 0.039(4) 0.152(14) 0.135(8) 0.000(9) 0.004(4) -0.023(7)
F6 0.131(7) 0.094(7) 0.159(10) 0.035(6) -0.025(7) 0.087(6)
F6A 0.271(15) 0.075(5) 0.237(14) -0.072(8) 0.157(11) -0.009(8)
F7 0.0464(13) 0.0886(17) 0.0535(14) -0.0241(12) -0.0006(10) -0.0148(12)
F8 0.0554(14) 0.0744(16) 0.0466(13) -0.0004(11) -0.0072(10) -0.0264(11)
F9 0.098(2) 0.0557(15) 0.0945(19) 0.0108(13) -0.0202(15) -0.0144(14)
F10 0.0582(15) 0.132(2) 0.0471(14) -0.0218(14) 0.0200(12) -0.0267(14)
F11 0.0878(19) 0.127(2) 0.0480(14) -0.0375(14) 0.0305(13) -0.0508(16)
F12 0.103(2) 0.0491(14) 0.113(2) 0.0187(14) -0.0244(17) -0.0050(14)
N1 0.0301(13) 0.0271(12) 0.0179(11) -0.0008(13) 0.0002(10) 0.0010(13)
N2 0.0312(15) 0.0272(14) 0.0224(13) -0.0024(11) 0.0024(11) 0.0034(12)
N3 0.0203(13) 0.0273(14) 0.0171(13) 0.0056(11) -0.0019(10) -0.0029(11)
N4 0.0376(16) 0.0224(14) 0.0263(14) 0.0072(11) 0.0004(12) 0.0018(12)
N5 0.0278(14) 0.0208(13) 0.0205(14) 0.0006(10) 0.0047(11) 0.0018(11)
N6 0.0225(12) 0.0236(12) 0.0199(12) -0.0045(12) 0.0022(10) 0.0003(13)
N7 0.0240(13) 0.0195(12) 0.0210(12) 0.0037(12) -0.0001(10) -0.0018(12)
N8 0.0223(14) 0.0229(14) 0.0201(14) 0.0053(11) 0.0007(11) -0.0020(11)
O1 0.0690(19) 0.093(3) 0.0679(19) 0.0134(16) 0.0037(15) -0.0038(17)
P1 0.0424(6) 0.0433(6) 0.0408(6) -0.0066(4) -0.0030(4) 0.0073(5)
P2 0.0438(6) 0.0506(6) 0.0301(5) -0.0028(4) 0.0057(4) -0.0123(5)
Ru1 0.02047(11) 0.01964(10) 0.01829(11) 0.00191(13) 0.00083(8) 0.00006(13)

loop_
_atom_type_symbol
_atom_type_description
_atom_type_scat_dispersion_real
_atom_type_scat_dispersion_imag
_atom_type_scat_source
C C 0.0033 0.0016 'International Tables Vol C Tables 4.2.6.8 and 6.1.1.4'
H H 0.0000 0.0000 'International Tables Vol C Tables 4.2.6.8 and 6.1.1.4'
F F 0.0171 0.0103 'International Tables Vol C Tables 4.2.6.8 and 6.1.1.4'
N N 0.0061 0.0033 'International Tables Vol C Tables 4.2.6.8 and 6.1.1.4'
O O 0.0106 0.0060 'International Tables Vol C Tables 4.2.6.8 and 6.1.1.4'
P P 0.1023 0.0942 'International Tables Vol C Tables 4.2.6.8 and 6.1.1.4'
Ru Ru -1.2594 0.8363 'International Tables Vol C Tables 4.2.6.8 and 6.1.1.4'

loop_
_geom_angle_atom_site_label_1
_geom_angle_atom_site_label_2
_geom_angle_atom_site_label_3
_geom_angle
N2 C1 N1 103.3(2)
N2 C1 Ru1 134.3(2)
N1 C1 Ru1 122.3(2)
C3 C2 N2 107.2(3)
C3 C2 H2 126.4
N2 C2 H2 126.4
C2 C3 N1 107.0(3)
C2 C3 H3 126.5
N1 C3 H3 126.5
N1 C4 C5 111.7(2)
N1 C4 H4A 109.3
C5 C4 H4A 109.3
N1 C4 H4B 109.3
C5 C4 H4B 109.3
H4A C4 H4B 107.9
N3 C5 N4 111.9(2)
N3 C5 C4 125.1(3)
N4 C5 C4 122.9(3)
N3 C6 C11 109.4(2)
N3 C6 C7 131.7(3)
C11 C6 C7 118.8(3)
C8 C7 C6 117.7(3)
C8 C7 H7 121.1
C6 C7 H7 121.1
C7 C8 C9 121.2(3)
C7 C8 H8 119.4
C9 C8 H8 119.4
C10 C9 C8 122.1(3)
C10 C9 H9 119.0
C8 C9 H9 119.0
C9 C10 C11 116.4(3)
C9 C10 H10 121.8
C11 C10 H10 121.8
N4 C11 C6 105.5(2)
N4 C11 C10 130.8(3)
C6 C11 C10 123.7(3)
N4 C12 H12A 109.5
N4 C12 H12B 109.5
H12A C12 H12B 109.5
N4 C12 H12C 109.5
H12A C12 H12C 109.5
H12B C12 H12C 109.5
N2 C13 C14 110.2(3)
N2 C13 C15 110.2(2)
C14 C13 C15 112.8(3)
N2 C13 H13 107.9
C14 C13 H13 107.9
C15 C13 H13 107.8
C13 C14 H14A 109.5
C13 C14 H14B 109.5
H14A C14 H14B 109.5
C13 C14 H14C 109.5
H14A C14 H14C 109.5
H14B C14 H14C 109.5
C13 C15 H15A 109.5
C13 C15 H15B 109.5
H15A C15 H15B 109.5
C13 C15 H15C 109.5
H15A C15 H15C 109.5
H15B C15 H15C 109.5
N5 C16 C22 120.6(3)
N5 C16 C17 115.2(2)
C22 C16 C17 123.8(3)
N6 C17 C21 121.0(3)
N6 C17 C16 114.1(3)
C21 C17 C16 124.7(3)
N6 C18 C19 122.8(3)
N6 C18 H18 118.6
C19 C18 H18 118.6
C20 C19 C18 118.5(3)
C20 C19 H19 120.7
C18 C19 H19 120.7
C21 C20 C19 119.7(3)
C21 C20 H20 120.2
C19 C20 H20 120.2
C20 C21 C17 119.6(3)
C20 C21 H21 120.2
C17 C21 H21 120.2
C23 C22 C16 119.9(3)
C23 C22 H22 120.0
C16 C22 H22 120.0
C24 C23 C22 118.9(3)
C24 C23 H23 120.5
C22 C23 H23 120.5
C23 C24 C25 119.4(3)
C23 C24 H24 120.3
C25 C24 H24 120.3
N5 C25 C24 122.5(3)
N5 C25 H25 118.7
C24 C25 H25 118.7
N7 C26 C32 121.1(3)
N7 C26 C27 115.0(2)
C32 C26 C27 123.7(3)
N8 C27 C31 121.2(3)
N8 C27 C26 115.6(2)
C31 C27 C26 123.0(3)
N8 C28 C29 123.1(3)
N8 C28 H28 118.4
C29 C28 H28 118.4
C30 C29 C28 118.8(3)
C30 C29 H29 120.6
C28 C29 H29 120.6
C29 C30 C31 119.2(3)
C29 C30 H30 120.4
C31 C30 H30 120.4
C30 C31 C27 119.5(3)
C30 C31 H31 120.2
C27 C31 H31 120.2
C33 C32 C26 120.4(3)
C33 C32 H32 119.8
C26 C32 H32 119.8
C32 C33 C34 118.6(3)
C32 C33 H33 120.7
C34 C33 H33 120.7
C33 C34 C35 119.4(3)
C33 C34 H34 120.3
C35 C34 H34 120.3
N7 C35 C34 122.7(3)
N7 C35 H35 118.7
C34 C35 H35 118.7
O1 C36 H36 109(2)
O1 C36 H37 100(2)
H36 C36 H37 106(3)
O1 C36 H38 113(2)
H36 C36 H38 116(3)
H37 C36 H38 111(3)
P1 F5A F6 55.4(5)
P1 F6 F5A 57.2(6)
C1 N1 C3 111.2(2)
C1 N1 C4 126.5(2)
C3 N1 C4 122.3(2)
C1 N2 C2 111.3(2)
C1 N2 C13 125.7(2)
C2 N2 C13 122.9(2)
C5 N3 C6 106.1(2)
C5 N3 Ru1 122.26(19)
C6 N3 Ru1 131.47(18)
C5 N4 C11 106.9(2)
C5 N4 C12 127.7(3)
C11 N4 C12 125.1(2)
C25 N5 C16 118.6(2)
C25 N5 Ru1 127.0(2)
C16 N5 Ru1 114.31(18)
C18 N6 C17 118.2(2)
C18 N6 Ru1 127.2(2)
C17 N6 Ru1 114.47(18)
C35 N7 C26 117.6(2)
C35 N7 Ru1 126.36(18)
C26 N7 Ru1 116.05(18)
C28 N8 C27 118.0(2)
C28 N8 Ru1 127.84(19)
C27 N8 Ru1 114.03(18)
C36 O1 H1W 106(2)
F4A P1 F6 125.2(9)
F4A P1 F1A 97.4(9)
F6 P1 F1A 132.8(9)
F4A P1 F5A 94.3(9)
F6 P1 F5A 67.4(6)
F1A P1 F5A 92.5(9)
F4A P1 F3 99.1(7)
F6 P1 F3 92.0(7)
F1A P1 F3 101.2(7)
F5A P1 F3 159.3(8)
F4A P1 F2 135.8(9)
F6 P1 F2 96.1(6)
F1A P1 F2 38.4(6)
F5A P1 F2 87.4(9)
F3 P1 F2 93.8(7)
F4A P1 F6A 90.0(7)
F6 P1 F6A 41.8(6)
F1A P1 F6A 172.2(8)
F5A P1 F6A 89.4(8)
F3 P1 F6A 75.0(7)
F2 P1 F6A 134.3(8)
F4A P1 F4 34.6(7)
F6 P1 F4 92.0(6)
F1A P1 F4 131.9(9)
F5A P1 F4 89.9(9)
F3 P1 F4 92.3(7)
F2 P1 F4 169.6(6)
F6A P1 F4 55.6(6)
F4A P1 F1 50.0(8)
F6 P1 F1 175.1(6)
F1A P1 F1 51.0(7)
F5A P1 F1 110.6(6)
F3 P1 F1 90.1(7)
F2 P1 F1 88.2(5)
F6A P1 F1 134.9(8)
F4 P1 F1 83.5(5)
F4A P1 F3A 90.4(6)
F6 P1 F3A 107.3(7)
F1A P1 F3A 90.0(6)
F5A P1 F3A 174.3(7)
F3 P1 F3A 15.3(10)
F2 P1 F3A 91.5(5)
F6A P1 F3A 87.5(7)
F4 P1 F3A 92.2(5)
F1 P1 F3A 74.8(6)
F4A P1 F2A 173.5(6)
F6 P1 F2A 53.7(5)
F1A P1 F2A 86.3(7)
F5A P1 F2A 90.9(8)
F3 P1 F2A 74.8(6)
F2 P1 F2A 48.3(4)
F6A P1 F2A 86.2(7)
F4 P1 F2A 141.8(7)
F1 P1 F2A 131.2(6)
F3A P1 F2A 84.2(5)
F4A P1 F5 77.9(8)
F6 P1 F5 92.0(7)
F1A P1 F5 76.6(8)
F5A P1 F5 24.7(9)
F3 P1 F5 176.0(8)
F2 P1 F5 86.5(8)
F6A P1 F5 107.5(8)
F4 P1 F5 86.8(8)
F1 P1 F5 85.9(7)
F3A P1 F5 160.7(7)
F2A P1 F5 108.3(7)
F10 P2 F12 91.10(15)
F10 P2 F11 178.38(17)
F12 P2 F11 90.43(15)
F10 P2 F7 90.89(12)
F12 P2 F7 90.16(14)
F11 P2 F7 89.64(12)
F10 P2 F9 89.91(15)
F12 P2 F9 178.89(16)
F11 P2 F9 88.57(15)
F7 P2 F9 89.35(13)
F10 P2 F8 89.95(12)
F12 P2 F8 90.68(13)
F11 P2 F8 89.50(12)
F7 P2 F8 178.79(13)
F9 P2 F8 89.79(13)
C1 Ru1 N6 93.03(9)
C1 Ru1 N5 98.35(10)
N6 Ru1 N5 78.97(10)
C1 Ru1 N7 94.88(9)
N6 Ru1 N7 170.42(8)
N5 Ru1 N7 94.51(9)
C1 Ru1 N3 84.90(10)
N6 Ru1 N3 96.17(9)
N5 Ru1 N3 174.25(9)
N7 Ru1 N3 89.92(9)
C1 Ru1 N8 170.20(10)
N6 Ru1 N8 95.09(9)
N5 Ru1 N8 88.61(8)
N7 Ru1 N8 77.61(9)
N3 Ru1 N8 88.76(8)

loop_
_geom_bond_atom_site_label_1
_geom_bond_atom_site_label_2
_geom_bond_distance
C1 N2 1.364(3)
C1 N1 1.368(3)
C1 Ru1 2.033(3)
C2 C3 1.328(4)
C2 N2 1.388(3)
C2 H2 0.9500
C3 N1 1.390(3)
C3 H3 0.9500
C4 N1 1.454(3)
C4 C5 1.486(4)
C4 H4A 0.9900
C4 H4B 0.9900
C5 N3 1.323(3)
C5 N4 1.356(3)
C6 N3 1.373(3)
C6 C11 1.392(4)
C6 C7 1.413(4)
C7 C8 1.390(4)
C7 H7 0.9500
C8 C9 1.406(4)
C8 H8 0.9500
C9 C10 1.365(4)
C9 H9 0.9500
C10 C11 1.394(4)
C10 H10 0.9500
C11 N4 1.388(4)
C12 N4 1.462(4)
C12 H12A 0.9800
C12 H12B 0.9800
C12 H12C 0.9800
C13 N2 1.471(4)
C13 C14 1.519(4)
C13 C15 1.524(4)
C13 H13 1.0000
C14 H14A 0.9800
C14 H14B 0.9800
C14 H14C 0.9800
C15 H15A 0.9800
C15 H15B 0.9800
C15 H15C 0.9800
C16 N5 1.361(4)
C16 C22 1.393(4)
C16 C17 1.461(4)
C17 N6 1.373(3)
C17 C21 1.384(4)
C18 N6 1.342(3)
C18 C19 1.382(4)
C18 H18 0.9500
C19 C20 1.380(4)
C19 H19 0.9500
C20 C21 1.376(4)
C20 H20 0.9500
C21 H21 0.9500
C22 C23 1.376(4)
C22 H22 0.9500
C23 C24 1.373(4)
C23 H23 0.9500
C24 C25 1.376(4)
C24 H24 0.9500
C25 N5 1.342(3)
C25 H25 0.9500
C26 N7 1.366(3)
C26 C32 1.383(4)
C26 C27 1.471(4)
C27 N8 1.354(3)
C27 C31 1.393(4)
C28 N8 1.340(4)
C28 C29 1.380(4)
C28 H28 0.9500
C29 C30 1.370(4)
C29 H29 0.9500
C30 C31 1.376(4)
C30 H30 0.9500
C31 H31 0.9500
C32 C33 1.369(4)
C32 H32 0.9500
C33 C34 1.374(4)
C33 H33 0.9500
C34 C35 1.378(4)
C34 H34 0.9500
C35 N7 1.350(3)
C35 H35 0.9500
C36 O1 1.424(5)
C36 H36 1.23(5)
C36 H37 1.09(5)
C36 H38 1.22(5)
F1 P1 1.582(6)
F1A P1 1.484(8)
F2 P1 1.515(6)
F2A P1 1.628(7)
F3 P1 1.503(11)
F3A P1 1.609(12)
F4 P1 1.581(7)
F4A P1 1.458(8)
F5 P1 1.653(15)
F5A P1 1.499(15)
F5A F6 1.646(16)
F6 P1 1.468(6)
F6A P1 1.554(8)
F7 P2 1.590(2)
F8 P2 1.604(2)
F9 P2 1.591(2)
F10 P2 1.569(2)
F11 P2 1.584(2)
F12 P2 1.574(2)
N3 Ru1 2.119(2)
N5 Ru1 2.049(2)
N6 Ru1 2.044(2)
N7 Ru1 2.073(2)
N8 Ru1 2.132(2)
O1 H1W 1.12(5)

loop_
_geom_torsion_atom_site_label_1
_geom_torsion_atom_site_label_2
_geom_torsion_atom_site_label_3
_geom_torsion_atom_site_label_4
_geom_torsion
N2 C2 C3 N1 -0.3(3)
N1 C4 C5 N3 38.3(4)
N1 C4 C5 N4 -141.4(3)
N3 C6 C7 C8 -178.6(3)
C11 C6 C7 C8 -2.9(4)
C6 C7 C8 C9 0.1(4)
C7 C8 C9 C10 1.3(4)
C8 C9 C10 C11 0.2(4)
N3 C6 C11 N4 0.9(3)
C7 C6 C11 N4 -175.7(2)
N3 C6 C11 C10 -178.8(3)
C7 C6 C11 C10 4.6(4)
C9 C10 C11 N4 177.2(3)
C9 C10 C11 C6 -3.2(4)
N5 C16 C17 N6 0.9(3)
C22 C16 C17 N6 -171.8(2)
N5 C16 C17 C21 175.8(2)
C22 C16 C17 C21 3.1(4)
N6 C18 C19 C20 0.1(4)
C18 C19 C20 C21 -2.8(4)
C19 C20 C21 C17 1.5(4)
N6 C17 C21 C20 2.5(4)
C16 C17 C21 C20 -172.2(3)
N5 C16 C22 C23 -2.0(4)
C17 C16 C22 C23 170.3(3)
C16 C22 C23 C24 0.0(4)
C22 C23 C24 C25 1.4(4)
C23 C24 C25 N5 -0.9(4)
N7 C26 C27 N8 1.9(4)
C32 C26 C27 N8 -173.3(3)
N7 C26 C27 C31 178.9(3)
C32 C26 C27 C31 3.8(4)
N8 C28 C29 C30 0.1(4)
C28 C29 C30 C31 -1.7(5)
C29 C30 C31 C27 0.5(5)
N8 C27 C31 C30 2.3(4)
C26 C27 C31 C30 -174.5(3)
N7 C26 C32 C33 -0.7(4)
C27 C26 C32 C33 174.2(3)
C26 C32 C33 C34 -2.9(5)
C32 C33 C34 C35 2.8(5)
C33 C34 C35 N7 1.1(5)
N2 C1 N1 C3 -0.7(3)
Ru1 C1 N1 C3 179.9(2)
N2 C1 N1 C4 177.2(2)
Ru1 C1 N1 C4 -2.2(4)
C2 C3 N1 C1 0.6(3)
C2 C3 N1 C4 -177.4(3)
C5 C4 N1 C1 -42.5(4)
C5 C4 N1 C3 135.2(3)
N1 C1 N2 C2 0.5(3)
Ru1 C1 N2 C2 179.8(2)
N1 C1 N2 C13 -175.6(2)
Ru1 C1 N2 C13 3.7(4)
C3 C2 N2 C1 -0.1(4)
C3 C2 N2 C13 176.1(3)
C14 C13 N2 C1 -118.9(3)
C15 C13 N2 C1 116.0(3)
C14 C13 N2 C2 65.4(4)
C15 C13 N2 C2 -59.7(4)
N4 C5 N3 C6 3.7(3)
C4 C5 N3 C6 -176.1(3)
N4 C5 N3 Ru1 -172.41(17)
C4 C5 N3 Ru1 7.9(4)
C11 C6 N3 C5 -2.7(3)
C7 C6 N3 C5 173.3(3)
C11 C6 N3 Ru1 172.83(18)
C7 C6 N3 Ru1 -11.2(4)
N3 C5 N4 C11 -3.2(3)
C4 C5 N4 C11 176.6(3)
N3 C5 N4 C12 -176.7(3)
C4 C5 N4 C12 3.0(5)
C6 C11 N4 C5 1.3(3)
C10 C11 N4 C5 -179.0(3)
C6 C11 N4 C12 175.1(3)
C10 C11 N4 C12 -5.3(5)
C24 C25 N5 C16 -1.1(4)
C24 C25 N5 Ru1 176.5(2)
C22 C16 N5 C25 2.5(4)
C17 C16 N5 C25 -170.4(2)
C22 C16 N5 Ru1 -175.3(2)
C17 C16 N5 Ru1 11.7(3)
C19 C18 N6 C17 3.8(4)
C19 C18 N6 Ru1 -172.6(2)
C21 C17 N6 C18 -5.1(4)
C16 C17 N6 C18 170.1(2)
C21 C17 N6 Ru1 171.7(2)
C16 C17 N6 Ru1 -13.1(3)
C34 C35 N7 C26 -4.7(4)
C34 C35 N7 Ru1 176.4(2)
C32 C26 N7 C35 4.5(4)
C27 C26 N7 C35 -170.8(2)
C32 C26 N7 Ru1 -176.5(2)
C27 C26 N7 Ru1 8.1(3)
C29 C28 N8 C27 2.7(4)
C29 C28 N8 Ru1 -172.9(2)
C31 C27 N8 C28 -3.9(4)
C26 C27 N8 C28 173.2(2)
C31 C27 N8 Ru1 172.3(2)
C26 C27 N8 Ru1 -10.6(3)
F5A F6 P1 F4A -78.8(11)
F5A F6 P1 F1A 71.3(11)
F5A F6 P1 F3 178.6(10)
F5A F6 P1 F2 84.5(9)
F5A F6 P1 F6A -116.6(13)
F5A F6 P1 F4 -89.0(9)
F5A F6 P1 F1 -67(7)
F5A F6 P1 F3A 178.0(9)
F5A F6 P1 F2A 109.1(10)
F5A F6 P1 F5 -2.2(15)
F6 F5A P1 F4A 126.5(9)
F6 F5A P1 F1A -135.9(9)
F6 F5A P1 F3 -4(3)
F6 F5A P1 F2 -97.8(7)
F6 F5A P1 F6A 36.6(6)
F6 F5A P1 F4 92.2(6)
F6 F5A P1 F1 175.2(6)
F6 F5A P1 F3A -20(9)
F6 F5A P1 F2A -49.6(6)
F6 F5A P1 F5 175(4)
N2 C1 Ru1 N6 -47.9(3)
N1 C1 Ru1 N6 131.3(2)
N2 C1 Ru1 N5 31.4(3)
N1 C1 Ru1 N5 -149.4(2)
N2 C1 Ru1 N7 126.7(3)
N1 C1 Ru1 N7 -54.1(2)
N2 C1 Ru1 N3 -143.8(3)
N1 C1 Ru1 N3 35.4(2)
N2 C1 Ru1 N8 166.3(5)
N1 C1 Ru1 N8 -14.5(8)
C18 N6 Ru1 C1 -70.7(2)
C17 N6 Ru1 C1 112.83(19)
C18 N6 Ru1 N5 -168.6(2)
C17 N6 Ru1 N5 14.91(17)
C18 N6 Ru1 N7 143.7(5)
C17 N6 Ru1 N7 -32.8(7)
C18 N6 Ru1 N3 14.5(2)
C17 N6 Ru1 N3 -161.97(18)
C18 N6 Ru1 N8 103.8(2)
C17 N6 Ru1 N8 -72.67(19)
C25 N5 Ru1 C1 76.5(2)
C16 N5 Ru1 C1 -105.87(19)
C25 N5 Ru1 N6 168.0(2)
C16 N5 Ru1 N6 -14.39(18)
C25 N5 Ru1 N7 -19.1(2)
C16 N5 Ru1 N7 158.52(19)
C25 N5 Ru1 N3 -159.4(8)
C16 N5 Ru1 N3 18.2(10)
C25 N5 Ru1 N8 -96.6(2)
C16 N5 Ru1 N8 81.07(19)
C35 N7 Ru1 C1 -18.0(2)
C26 N7 Ru1 C1 163.2(2)
C35 N7 Ru1 N6 127.6(5)
C26 N7 Ru1 N6 -51.3(7)
C35 N7 Ru1 N5 80.8(2)
C26 N7 Ru1 N5 -98.0(2)
C35 N7 Ru1 N3 -102.8(2)
C26 N7 Ru1 N3 78.3(2)
C35 N7 Ru1 N8 168.4(2)
C26 N7 Ru1 N8 -10.44(19)
C5 N3 Ru1 C1 -38.5(2)
C6 N3 Ru1 C1 146.5(2)
C5 N3 Ru1 N6 -131.0(2)
C6 N3 Ru1 N6 54.0(2)
C5 N3 Ru1 N5 -163.2(8)
C6 N3 Ru1 N5 21.8(10)
C5 N3 Ru1 N7 56.4(2)
C6 N3 Ru1 N7 -118.6(2)
C5 N3 Ru1 N8 134.0(2)
C6 N3 Ru1 N8 -41.0(2)
C28 N8 Ru1 C1 146.6(6)
C27 N8 Ru1 C1 -29.2(7)
C28 N8 Ru1 N6 0.8(2)
C27 N8 Ru1 N6 -174.94(19)
C28 N8 Ru1 N5 -78.0(2)
C27 N8 Ru1 N5 106.26(19)
C28 N8 Ru1 N7 -172.9(2)
C27 N8 Ru1 N7 11.33(19)
C28 N8 Ru1 N3 96.9(2)
C27 N8 Ru1 N3 -78.85(19)
